data_2015375
loop_
_publ_author_name
'Pelosi, G.'
'Belicchi Ferrari, M.'
'Rodr\'iguez-Arg\"uelles, M. C.'
'Mosquera-V\'azquez, S.'
'Sanmart\'in, J.'

_publ_section_title
;
 Sodium 2-oxo-3-semicarbazono-2,3-dihydro-1<i>H</i>-indole-5-sulfonate
 dihydrate
;
_journal_coeditor_code HJ3004
_journal_issue 6
_journal_name_full 'Acta Crystallographica Section C'
_journal_page_first m241
_journal_page_last m242
_journal_paper_doi 10.1107/S0108270106011590
_journal_volume 62
_journal_year 2006
_chemical_formula_iupac 'Na + , C9 H7 N4 O5 S - , 2H2 O'
_chemical_formula_moiety 'Na + , C9 H7 N4 O5 S - , 2H2 O'
_chemical_formula_sum 'C9 H11 N4 Na O7 S'
_chemical_formula_weight 342.27
_chemical_name_common 'sodium isatin-3-semicarbazone-5-sulfonate'
_chemical_name_systematic
;
Sodium 2-oxo-3-semicarbazono-2,3-dihydro-1H-indole-5-sulfonate dihydrate
;
_space_group_IT_number 14
_symmetry_cell_setting monoclinic
_symmetry_space_group_name_Hall '-P 2ybc'
_symmetry_space_group_name_H-M 'P 1 21/c 1'
_atom_sites_solution_hydrogens difmap
_atom_sites_solution_primary direct
_atom_sites_solution_secondary difmap
_audit_creation_method SHELXL97
_cell_angle_alpha 90.00
_cell_angle_beta 105.60(2)
_cell_angle_gamma 90.00
_cell_formula_units_Z 4
_cell_length_a 7.379(3)
_cell_length_b 17.139(4)
_cell_length_c 10.788(3)
_cell_measurement_reflns_used 24
_cell_measurement_temperature 291(2)
_cell_measurement_theta_max 18
_cell_measurement_theta_min 8
_cell_volume 1314.1(7)
_computing_cell_refinement 'Please give missing details'
_computing_data_collection 'Software title? (Belletti <i>et al.</i>,  1988)'
_computing_data_reduction 'Please give missing details'
_computing_molecular_graphics 'ORTEPIII (Burnett & Johnson, 1996) and PLATON( Spek, 2003)'
_computing_publication_material 'Please give missing details'
_computing_structure_refinement 'SHELXL97 (Sheldrick, 1997)'
_computing_structure_solution 'SIR97 (Altomare <i>et al.</i>,  1999)'
_diffrn_ambient_temperature 293(2)
_diffrn_measured_fraction_theta_full 0.998
_diffrn_measured_fraction_theta_max 0.998
_diffrn_measurement_device_type 'Philips PW1100'
_diffrn_measurement_method \q/2\q
_diffrn_radiation_monochromator graphite
_diffrn_radiation_source 'fine-focus sealed tube'
_diffrn_radiation_type MoK\a
_diffrn_radiation_wavelength 0.71069
_diffrn_reflns_av_R_equivalents 0.0345
_diffrn_reflns_av_sigmaI/netI 0.1704
_diffrn_reflns_limit_h_max 9
_diffrn_reflns_limit_h_min -10
_diffrn_reflns_limit_k_max 24
_diffrn_reflns_limit_k_min 0
_diffrn_reflns_limit_l_max 15
_diffrn_reflns_limit_l_min 0
_diffrn_reflns_number 4008
_diffrn_reflns_theta_full 30.02
_diffrn_reflns_theta_max 30.02
_diffrn_reflns_theta_min 3.08
_diffrn_standards_decay_% 0
_diffrn_standards_interval_count 0
_diffrn_standards_interval_time 0
_diffrn_standards_number 1
_exptl_absorpt_coefficient_mu 0.324
_exptl_absorpt_correction_type none
_exptl_crystal_colour yellow
_exptl_crystal_density_diffrn 1.730
_exptl_crystal_density_method 'not measured'
_exptl_crystal_description prism
_exptl_crystal_F_000 704
_exptl_crystal_size_max 0.5
_exptl_crystal_size_mid 0.4
_exptl_crystal_size_min 0.3
_refine_diff_density_max 0.374
_refine_diff_density_min -0.342
_refine_ls_extinction_method none
_refine_ls_goodness_of_fit_ref 0.897
_refine_ls_hydrogen_treatment refall
_refine_ls_matrix_type full
_refine_ls_number_parameters 227
_refine_ls_number_reflns 3838
_refine_ls_number_restraints 0
_refine_ls_restrained_S_all 0.897
_refine_ls_R_factor_all 0.1721
_refine_ls_R_factor_gt 0.0566
_refine_ls_shift/su_max 0.010
_refine_ls_shift/su_mean 0.001
_refine_ls_structure_factor_coef Fsqd
_refine_ls_weighting_details 'calc w = 1/[\s^2^(Fo^2^)+(0.0239P)^2^] where P=(Fo^2^+2Fc^2^)/3'
_refine_ls_weighting_scheme calc
_refine_ls_wR_factor_gt 0.0874
_refine_ls_wR_factor_ref 0.1117
_reflns_number_gt 1535
_reflns_number_total 3838
_reflns_threshold_expression I>2\s(I)
_cod_data_source_file hj3004.cif
_cod_data_source_block I
_cod_depositor_comments
;
The following automatic conversions were performed:
'_geom_bond_publ_flag' value 'YES' changed to 'yes' according to
'/home/saulius/struct/CIF-dictionaries/cif_core.dic' dictionary named
'cif_core.dic' version 2.4.1 from 2010-06-29 (18
times).

'_geom_angle_publ_flag' value 'YES' changed to 'yes' according to
'/home/saulius/struct/CIF-dictionaries/cif_core.dic' dictionary named
'cif_core.dic' version 2.4.1 from 2010-06-29 (15 times).

Automatic conversion script
Id: cif_fix_enum 1527 2010-12-29 10:47:43Z saulius 

The following automatic conversions were performed:

'_geom_bond_publ_flag' value 'YES' changed to 'yes' according to
/home/saulius/struct/CIF-dictionaries/cif_core.dic dictionary named
'cif_core.dic' version 2.4.1 from 2010-06-29 (18
times).

'_geom_angle_publ_flag' value 'YES' changed to 'yes'
according to /home/saulius/struct/CIF-dictionaries/cif_core.dic
dictionary named 'cif_core.dic' version 2.4.1 from 2010-06-29 (15
times).

Automatic conversion script
Id: cif_fix_values 1715 2011-07-08 13:25:40Z adriana 
;
_cod_original_sg_symbol_Hall ' -P 2ybc'
_cod_original_sg_symbol_H-M P21/c
_cod_original_formula_sum 'C9 H11 N4 Na1 O7 S'
_cod_database_code 2015375

loop_
_symmetry_equiv_pos_as_xyz
'x, y, z'
'-x, y+1/2, -z+1/2'
'-x, -y, -z'
'x, -y-1/2, z-1/2'

loop_
_atom_site_type_symbol
_atom_site_label
_atom_site_fract_x
_atom_site_fract_y
_atom_site_fract_z
_atom_site_U_iso_or_equiv
_atom_site_adp_type
_atom_site_calc_flag
_atom_site_occupancy
C C1 0.3174(5) -0.0271(2) -0.3843(3) 0.0287(9) Uani d 1
C C2 0.2553(5) -0.01329(18) -0.0731(3) 0.0228(8) Uani d 1
C C3 0.2682(5) 0.04115(19) 0.0324(3) 0.0212(8) Uani d 1
C C4 0.3201(5) 0.1190(2) 0.0492(3) 0.0232(8) Uani d 1
C C5 0.3280(5) 0.15314(19) 0.1662(3) 0.0233(8) Uani d 1
C C6 0.2769(5) 0.1124(2) 0.2629(4) 0.0300(9) Uani d 1
C C7 0.2229(5) 0.0341(2) 0.2451(4) 0.0299(9) Uani d 1
C C8 0.2260(5) -0.0010(2) 0.1315(3) 0.0234(8) Uani d 1
C C9 0.2094(5) -0.0918(2) -0.0259(3) 0.0266(8) Uani d 1
N N1 0.3499(5) 0.04902(19) -0.3949(3) 0.0381(9) Uani d 1
N N2 0.2684(4) -0.04875(18) -0.2740(3) 0.0286(8) Uani d 1
N N3 0.2803(4) 0.00578(15) -0.1827(3) 0.0249(7) Uani d 1
N N4 0.1907(4) -0.07940(17) 0.0947(3) 0.0283(7) Uani d 1
O O1 0.3270(4) -0.07654(14) -0.4645(2) 0.0411(7) Uani d 1
O O2 0.1950(3) -0.15414(14) -0.0824(2) 0.0357(7) Uani d 1
O O3 0.4455(3) 0.28021(13) 0.0823(2) 0.0343(7) Uani d 1
O O4 0.3006(4) 0.29330(14) 0.2565(3) 0.0449(8) Uani d 1
O O5 0.6084(3) 0.23504(14) 0.2952(2) 0.0365(7) Uani d 1
O O6 0.9193(3) 0.18891(14) 0.7393(2) 0.0396(7) Uani d 1
O O7 1.0228(4) 0.18680(19) 0.4601(3) 0.0657(9) Uani d 1
S S1 0.42735(13) 0.24791(5) 0.20264(9) 0.0261(2) Uani d 1
Na Na1 0.7285(2) 0.20999(8) 0.51664(13) 0.0348(4) Uani d 1
H H1 0.344(5) 0.076(2) -0.329(3) 0.038(12) Uiso d 1
H H2 0.408(5) 0.060(2) -0.446(3) 0.039(13) Uiso d 1
H H3 0.257(5) -0.0967(19) -0.262(3) 0.030(11) Uiso d 1
H H4 0.162(5) -0.117(2) 0.155(4) 0.063(13) Uiso d 1
H H5 0.207(4) 0.0055(16) 0.310(3) 0.020(9) Uiso d 1
H H6 0.280(4) 0.1393(18) 0.345(3) 0.037(11) Uiso d 1
H H7 0.347(4) 0.1464(16) -0.014(3) 0.034(8) Uiso d 1

loop_
_atom_site_aniso_label
_atom_site_aniso_U_11
_atom_site_aniso_U_22
_atom_site_aniso_U_33
_atom_site_aniso_U_12
_atom_site_aniso_U_13
_atom_site_aniso_U_23
C1 0.040(2) 0.022(2) 0.024(2) -0.0012(17) 0.0091(18) 0.0006(17)
C2 0.024(2) 0.0187(18) 0.027(2) 0.0028(15) 0.0095(16) 0.0037(15)
C3 0.023(2) 0.0226(18) 0.0194(19) 0.0021(15) 0.0091(16) 0.0021(16)
C4 0.025(2) 0.027(2) 0.019(2) 0.0009(16) 0.0077(17) 0.0044(17)
C5 0.022(2) 0.0254(19) 0.023(2) 0.0033(15) 0.0076(17) -0.0022(16)
C6 0.031(2) 0.036(2) 0.024(2) 0.0027(18) 0.0102(18) -0.0011(19)
C7 0.033(2) 0.036(2) 0.024(2) -0.0019(18) 0.0129(18) 0.0096(19)
C8 0.0201(19) 0.027(2) 0.023(2) 0.0005(16) 0.0069(15) 0.0041(17)
C9 0.024(2) 0.024(2) 0.032(2) 0.0009(17) 0.0077(18) 0.0043(17)
N1 0.068(3) 0.0217(19) 0.034(2) -0.0042(18) 0.030(2) -0.0003(17)
N2 0.045(2) 0.0163(16) 0.0289(19) -0.0038(15) 0.0173(16) -0.0013(15)
N3 0.0269(17) 0.0236(16) 0.0256(17) -0.0018(13) 0.0095(14) -0.0068(14)
N4 0.0355(19) 0.0221(16) 0.0296(18) -0.0043(14) 0.0127(15) 0.0047(15)
O1 0.074(2) 0.0246(14) 0.0294(15) 0.0007(14) 0.0226(15) -0.0038(12)
O2 0.0461(18) 0.0225(14) 0.0401(17) -0.0025(13) 0.0146(14) -0.0024(12)
O3 0.0553(18) 0.0249(14) 0.0246(14) -0.0010(12) 0.0143(13) 0.0025(11)
O4 0.0493(19) 0.0366(16) 0.0555(19) 0.0094(13) 0.0256(16) -0.0115(14)
O5 0.0291(15) 0.0415(17) 0.0334(15) -0.0041(12) -0.0013(13) 0.0064(13)
O6 0.0463(18) 0.0386(16) 0.0363(16) 0.0048(13) 0.0152(14) 0.0117(13)
O7 0.050(2) 0.092(3) 0.059(2) 0.0063(18) 0.0199(17) -0.0060(19)
S1 0.0322(5) 0.0218(4) 0.0253(5) 0.0014(5) 0.0095(4) -0.0022(4)
Na1 0.0413(9) 0.0294(8) 0.0347(9) -0.0021(7) 0.0120(8) -0.0008(7)

loop_
_atom_type_symbol
_atom_type_description
_atom_type_scat_dispersion_real
_atom_type_scat_dispersion_imag
_atom_type_scat_source
C C 0.0033 0.0016 'International Tables Vol C Tables 4.2.6.8 and 6.1.1.4'
H H 0.0000 0.0000 'International Tables Vol C Tables 4.2.6.8 and 6.1.1.4'
N N 0.0061 0.0033 'International Tables Vol C Tables 4.2.6.8 and 6.1.1.4'
O O 0.0106 0.0060 'International Tables Vol C Tables 4.2.6.8 and 6.1.1.4'
S S 0.1246 0.1234 'International Tables Vol C Tables 4.2.6.8 and 6.1.1.4'
Na Na 0.0362 0.0249 'International Tables Vol C Tables 4.2.6.8 and 6.1.1.4'

loop_
_geom_angle_atom_site_label_1
_geom_angle_atom_site_label_2
_geom_angle_atom_site_label_3
_geom_angle_site_symmetry_1
_geom_angle_site_symmetry_3
_geom_angle
_geom_angle_publ_flag
O1 C1 N1 . . 124.6(4) yes
O1 C1 N2 . . 120.0(3) yes
N1 C1 N2 . . 115.4(3) yes
N3 C2 C3 . . 124.1(3) yes
N3 C2 C9 . . 129.6(3) yes
C3 C2 C9 . . 106.3(3) ?
C4 C3 C8 . . 120.6(3) ?
C4 C3 C2 . . 132.6(3) ?
C8 C3 C2 . . 106.7(3) ?
C5 C4 C3 . . 118.1(3) ?
C5 C4 H7 . . 120.6(19) ?
C3 C4 H7 . . 121.3(19) ?
C4 C5 C6 . . 121.4(3) ?
C4 C5 S1 . . 120.2(3) yes
C6 C5 S1 . . 118.1(3) yes
C5 C6 C7 . . 120.3(4) ?
C5 C6 H6 . . 119.3(19) ?
C7 C6 H6 . . 120.4(19) ?
C8 C7 C6 . . 118.1(3) ?
C8 C7 H5 . . 120.2(19) ?
C6 C7 H5 . . 121(2) ?
C7 C8 C3 . . 121.3(3) ?
C7 C8 N4 . . 128.7(3) ?
C3 C8 N4 . . 110.0(3) ?
O2 C9 N4 . . 126.7(3) ?
O2 C9 C2 . . 127.5(3) ?
N4 C9 C2 . . 105.8(3) ?
C1 N1 H1 . . 114(2) ?
C1 N1 H2 . . 115(3) ?
H1 N1 H2 . . 127(4) ?
N3 N2 C1 . . 117.6(3) yes
N3 N2 H3 . . 124(2) ?
C1 N2 H3 . . 117(2) ?
C2 N3 N2 . . 120.0(3) yes
C9 N4 C8 . . 111.2(3) ?
C9 N4 H4 . . 129(2) ?
C8 N4 H4 . . 120(2) ?
C1 O1 Na1 . 3_655 142.8(2) ?
C9 O2 Na1 . 2_645 134.7(2) ?
S1 O3 Na1 . 4_565 126.30(15) ?
S1 O5 Na1 . . 138.67(15) ?
O4 S1 O3 . . 112.22(15) yes
O4 S1 O5 . . 112.20(16) yes
O3 S1 O5 . . 112.57(15) yes
O4 S1 C5 . . 107.79(16) yes
O3 S1 C5 . . 106.38(15) yes
O5 S1 C5 . . 105.12(15) yes
O5 Na1 O1 . 3_655 86.64(10) ?
O5 Na1 O3 . 4_566 99.66(10) ?
O1 Na1 O3 3_655 4_566 91.67(10) ?
O5 Na1 O7 . . 83.90(10) ?
O1 Na1 O7 3_655 . 83.80(11) ?
O3 Na1 O7 4_566 . 174.09(11) ?
O5 Na1 O2 . 2_655 96.60(9) ?
O1 Na1 O2 3_655 2_655 176.10(11) ?
O3 Na1 O2 4_566 2_655 89.94(9) ?
O7 Na1 O2 . 2_655 94.35(10) ?
O5 Na1 O6 . . 167.82(11) ?
O1 Na1 O6 3_655 . 96.14(10) ?
O3 Na1 O6 4_566 . 92.13(10) ?
O7 Na1 O6 . . 84.61(10) ?
O2 Na1 O6 2_655 . 80.25(9) ?

loop_
_geom_bond_atom_site_label_1
_geom_bond_atom_site_label_2
_geom_bond_site_symmetry_2
_geom_bond_distance
_geom_bond_publ_flag
C1 O1 . 1.227(4) yes
C1 N1 . 1.337(4) yes
C1 N2 . 1.384(4) yes
C2 N3 . 1.287(4) yes
C2 C3 . 1.455(4) ?
C2 C9 . 1.510(4) ?
C3 C4 . 1.386(4) ?
C3 C8 . 1.393(4) ?
C4 C5 . 1.378(4) ?
C4 H7 . 0.89(3) ?
C5 C6 . 1.389(4) ?
C5 S1 . 1.782(3) yes
C6 C7 . 1.398(5) ?
C6 H6 . 0.99(3) ?
C7 C8 . 1.371(5) ?
C7 H5 . 0.89(3) ?
C8 N4 . 1.406(4) ?
C9 O2 . 1.221(4) ?
C9 N4 . 1.361(4) ?
N1 H1 . 0.86(3) ?
N1 H2 . 0.81(3) ?
N2 N3 . 1.344(4) yes
N2 H3 . 0.84(3) ?
N4 H4 . 0.98(4) ?
O1 Na1 3_655 2.365(3) yes
O2 Na1 2_645 2.455(3) yes
O3 S1 . 1.450(2) yes
O3 Na1 4_565 2.384(3) yes
O4 S1 . 1.453(2) yes
O5 S1 . 1.454(2) yes
O5 Na1 . 2.353(3) yes
O6 Na1 . 2.462(3) yes
O7 Na1 . 2.441(3) yes
Na1 O1 3_655 2.365(3) yes
Na1 O3 4_566 2.384(3) yes
Na1 O2 2_655 2.455(3) yes
